data_2209386
loop_
_publ_author_name
'Y\?ilmaz, Is\?il'
'Arslan, N. Burcu'
'Kazak, Canan'
'Sancak, Kemal'
'Unver, Yasemin'

_publ_section_title 4-(2-Pyridylmethyleneamino)-3-(2-thienylmethyl)-1<i>H</i>-1,2,4-triazol-5(4<i>H</i>)-one
_journal_coeditor_code BH2022
_journal_issue 7
_journal_name_full 'Acta Crystallographica Section E'
_journal_page_first o3067
_journal_page_last o3068
_journal_paper_doi 10.1107/S1600536806023981
_journal_volume 62
_journal_year 2006
_chemical_formula_iupac 'C13 H11 N5 O S'
_chemical_formula_moiety 'C13 H11 N5 O S'
_chemical_formula_sum 'C13 H11 N5 O S'
_chemical_formula_weight 285.33
_chemical_name_systematic
;
4-(2-Pyridylmethyleneamino)-3-(2-thienylmethyl)-1H-1,2,4-triazol-5(4H)-one
;
_space_group_IT_number 14
_symmetry_cell_setting monoclinic
_symmetry_space_group_name_Hall '-P 2yn'
_symmetry_space_group_name_H-M 'P 1 21/n 1'
_atom_sites_solution_hydrogens geom
_atom_sites_solution_primary direct
_atom_sites_solution_secondary difmap
_cell_angle_alpha 90.00
_cell_angle_beta 92.651(6)
_cell_angle_gamma 90.00
_cell_formula_units_Z 4
_cell_length_a 5.6726(4)
_cell_length_b 18.3669(11)
_cell_length_c 12.5690(9)
_cell_measurement_reflns_used 15109
_cell_measurement_temperature 293(2)
_cell_measurement_theta_max 27.58
_cell_measurement_theta_min 1.62
_cell_volume 1308.14(15)
_computing_cell_refinement X-AREA
_computing_data_collection 'X-AREA (Stoe & Cie, 2002)'
_computing_data_reduction 'X-RED (Stoe & Cie, 2002)'
_computing_molecular_graphics 'ORTEP-3 (Farrugia, 1997)'
_computing_publication_material 'WinGX (Farrugia, 1999)'
_computing_structure_refinement 'SHELXL97 (Sheldrick, 1997)'
_computing_structure_solution 'SHELXS97 (Sheldrick, 1997)'
_diffrn_ambient_temperature 293(2)
_diffrn_detector_area_resol_mean 6.67
_diffrn_measured_fraction_theta_full 1.000
_diffrn_measured_fraction_theta_max 1.000
_diffrn_measurement_device_type 'Stoe IPDS-II'
_diffrn_measurement_method 'rotation method'
_diffrn_radiation_monochromator graphite
_diffrn_radiation_source 'fine-focus sealed tube'
_diffrn_radiation_type MoK\a
_diffrn_radiation_wavelength 0.71073
_diffrn_reflns_av_R_equivalents 0.0611
_diffrn_reflns_av_sigmaI/netI 0.0484
_diffrn_reflns_limit_h_max 6
_diffrn_reflns_limit_h_min -6
_diffrn_reflns_limit_k_max 22
_diffrn_reflns_limit_k_min -20
_diffrn_reflns_limit_l_max 15
_diffrn_reflns_limit_l_min -15
_diffrn_reflns_number 13756
_diffrn_reflns_theta_full 26.00
_diffrn_reflns_theta_max 26.00
_diffrn_reflns_theta_min 1.96
_diffrn_standards_decay_% 0
_diffrn_standards_interval_count 0
_diffrn_standards_number 0
_exptl_absorpt_coefficient_mu 0.250
_exptl_absorpt_correction_T_max 0.9883
_exptl_absorpt_correction_T_min 0.9098
_exptl_absorpt_correction_type integration
_exptl_absorpt_process_details '(X-RED; Stoe & Cie, 2002)'
_exptl_crystal_colour colourless
_exptl_crystal_density_diffrn 1.449
_exptl_crystal_density_method 'not measured'
_exptl_crystal_description prism
_exptl_crystal_F_000 592
_exptl_crystal_size_max 0.480
_exptl_crystal_size_mid 0.197
_exptl_crystal_size_min 0.021
_refine_diff_density_max 0.277
_refine_diff_density_min -0.379
_refine_ls_extinction_coef 0.0091(19)
_refine_ls_extinction_expression Fc^*^=kFc[1+0.001xFc^2^\l^3^/sin(2\q)]^-1/4^
_refine_ls_extinction_method SHELXL97
_refine_ls_goodness_of_fit_ref 0.962
_refine_ls_hydrogen_treatment constr
_refine_ls_matrix_type full
_refine_ls_number_parameters 182
_refine_ls_number_reflns 2564
_refine_ls_number_restraints 0
_refine_ls_restrained_S_all 0.962
_refine_ls_R_factor_all 0.0686
_refine_ls_R_factor_gt 0.0433
_refine_ls_shift/su_max 0.000
_refine_ls_shift/su_mean 0.000
_refine_ls_structure_factor_coef Fsqd
_refine_ls_weighting_details 'calc w=1/[\s^2^(Fo^2^)+(0.0622P)^2^] where P=(Fo^2^+2Fc^2^)/3'
_refine_ls_weighting_scheme calc
_refine_ls_wR_factor_gt 0.1007
_refine_ls_wR_factor_ref 0.1074
_reflns_number_gt 1785
_reflns_number_total 2564
_reflns_threshold_expression I>2\s(I)
_cod_data_source_file bh2022.cif
_cod_data_source_block I
_cod_original_sg_symbol_H-M 'P 21/n'
_cod_database_code 2209386
_cod_database_fobs_code 2209386

loop_
_symmetry_equiv_pos_as_xyz
'x, y, z'
'-x+1/2, y+1/2, -z+1/2'
'-x, -y, -z'
'x-1/2, -y-1/2, z-1/2'

loop_
_atom_site_type_symbol
_atom_site_label
_atom_site_fract_x
_atom_site_fract_y
_atom_site_fract_z
_atom_site_U_iso_or_equiv
_atom_site_adp_type
_atom_site_calc_flag
_atom_site_refinement_flags
_atom_site_occupancy
C C1 0.0296(5) 0.35978(14) 0.7881(2) 0.0443(7) Uani d . 1
H H1 -0.0987 0.3858 0.7592 0.053 Uiso calc R 1
C C2 0.2179(4) 0.34060(13) 0.73282(19) 0.0366(6) Uani d . 1
H H2 0.2323 0.3521 0.6614 0.044 Uiso calc R 1
C C3 0.3951(4) 0.30057(11) 0.79478(16) 0.0277(5) Uani d . 1
H H3 0.5359 0.2833 0.7693 0.033 Uiso calc R 1
C C4 0.3223(4) 0.29174(12) 0.89947(17) 0.0295(5) Uani d . 1
C C5 0.4456(4) 0.24959(12) 0.98867(17) 0.0312(5) Uani d . 1
H H5A 0.6122 0.2456 0.9755 0.037 Uiso calc R 1
H H5B 0.4304 0.2755 1.0553 0.037 Uiso calc R 1
C C6 0.3429(4) 0.17565(12) 0.99748(16) 0.0269(5) Uani d . 1
C C7 0.2684(4) 0.05795(12) 0.96098(16) 0.0267(5) Uani d . 1
C C8 0.6554(4) 0.06498(12) 0.82050(16) 0.0290(5) Uani d . 1
H H8 0.5634 0.0232 0.8244 0.035 Uiso calc R 1
C C9 0.8568(4) 0.06647(12) 0.75151(16) 0.0279(5) Uani d . 1
C C10 1.0020(4) 0.12652(13) 0.74141(17) 0.0299(5) Uani d . 1
H H10 0.9747 0.1693 0.7784 0.036 Uiso calc R 1
C C11 1.1888(4) 0.12105(14) 0.67478(18) 0.0339(6) Uani d . 1
H H11 1.2902 0.1602 0.6663 0.041 Uiso calc R 1
C C12 1.2224(4) 0.05663(14) 0.62116(18) 0.0353(6) Uani d . 1
H H12 1.3460 0.0517 0.5756 0.042 Uiso calc R 1
C C13 1.0699(4) -0.00028(13) 0.63636(18) 0.0342(6) Uani d . 1
H H13 1.0952 -0.0437 0.6005 0.041 Uiso calc R 1
N N1 0.1656(4) 0.15916(10) 1.05344(14) 0.0318(4) Uani d . 1
N N2 0.1234(3) 0.08606(10) 1.03169(14) 0.0301(4) Uani d . 1
H H6 0.0151 0.0612 1.0607 0.036 Uiso calc R 1
N N3 0.4152(3) 0.11639(10) 0.93933(13) 0.0257(4) Uani d . 1
N N4 0.6065(3) 0.12114(10) 0.87529(13) 0.0268(4) Uani d . 1
N N5 0.8882(4) 0.00324(11) 0.69947(14) 0.0322(5) Uani d . 1
O O1 0.2715(3) -0.00434(8) 0.92330(12) 0.0306(4) Uani d . 1
S S1 0.05312(12) 0.33106(4) 0.91681(5) 0.0437(2) Uani d . 1

loop_
_atom_site_aniso_label
_atom_site_aniso_U_11
_atom_site_aniso_U_22
_atom_site_aniso_U_33
_atom_site_aniso_U_12
_atom_site_aniso_U_13
_atom_site_aniso_U_23
C1 0.0366(15) 0.0327(14) 0.0629(17) -0.0015(12) -0.0055(13) 0.0119(12)
C2 0.0395(15) 0.0320(13) 0.0378(12) -0.0091(11) -0.0025(11) 0.0038(10)
C3 0.0316(13) 0.0212(11) 0.0298(11) -0.0072(10) -0.0042(9) -0.0005(9)
C4 0.0304(13) 0.0226(12) 0.0358(11) -0.0052(10) 0.0042(9) -0.0021(9)
C5 0.0357(13) 0.0265(12) 0.0313(11) -0.0062(10) -0.0003(9) -0.0031(9)
C6 0.0304(12) 0.0252(12) 0.0248(10) -0.0015(10) -0.0025(9) 0.0004(8)
C7 0.0278(12) 0.0255(11) 0.0264(10) -0.0023(9) -0.0029(9) 0.0038(9)
C8 0.0301(13) 0.0264(11) 0.0302(11) -0.0023(10) -0.0015(9) 0.0050(9)
C9 0.0282(12) 0.0277(12) 0.0272(10) 0.0021(10) -0.0040(9) 0.0041(9)
C10 0.0301(13) 0.0276(12) 0.0318(11) 0.0010(10) -0.0022(9) 0.0043(9)
C11 0.0306(13) 0.0359(13) 0.0351(12) -0.0025(11) -0.0016(10) 0.0097(10)
C12 0.0333(14) 0.0417(15) 0.0311(11) 0.0046(11) 0.0051(10) 0.0041(10)
C13 0.0369(14) 0.0336(13) 0.0322(11) 0.0049(11) 0.0014(10) -0.0022(10)
N1 0.0372(11) 0.0268(10) 0.0316(9) -0.0048(9) 0.0023(8) -0.0015(8)
N2 0.0331(11) 0.0248(10) 0.0326(10) -0.0060(9) 0.0056(8) 0.0013(8)
N3 0.0265(10) 0.0251(10) 0.0255(9) -0.0031(8) 0.0002(7) 0.0014(7)
N4 0.0258(10) 0.0284(10) 0.0260(9) -0.0020(8) -0.0012(7) 0.0039(8)
N5 0.0337(12) 0.0299(11) 0.0327(10) -0.0002(9) -0.0015(8) -0.0016(8)
O1 0.0326(9) 0.0238(8) 0.0356(8) -0.0039(7) 0.0022(7) 0.0014(7)
S1 0.0386(4) 0.0374(4) 0.0559(4) 0.0021(3) 0.0118(3) 0.0019(3)

loop_
_atom_type_symbol
_atom_type_description
_atom_type_scat_dispersion_real
_atom_type_scat_dispersion_imag
_atom_type_scat_source
C C 0.0033 0.0016 'International Tables Vol C Tables 4.2.6.8 and 6.1.1.4'
H H 0.0000 0.0000 'International Tables Vol C Tables 4.2.6.8 and 6.1.1.4'
N N 0.0061 0.0033 'International Tables Vol C Tables 4.2.6.8 and 6.1.1.4'
O O 0.0106 0.0060 'International Tables Vol C Tables 4.2.6.8 and 6.1.1.4'
S S 0.1246 0.1234 'International Tables Vol C Tables 4.2.6.8 and 6.1.1.4'

loop_
_geom_angle_atom_site_label_1
_geom_angle_atom_site_label_2
_geom_angle_atom_site_label_3
_geom_angle
C2 C1 S1 112.3(2)
C2 C1 H1 123.8
S1 C1 H1 123.8
C1 C2 C3 113.8(2)
C1 C2 H2 123.1
C3 C2 H2 123.1
C4 C3 C2 109.6(2)
C4 C3 H3 125.2
C2 C3 H3 125.2
C3 C4 C5 127.5(2)
C3 C4 S1 111.87(17)
C5 C4 S1 120.50(17)
C6 C5 C4 110.82(18)
C6 C5 H5A 109.5
C4 C5 H5A 109.5
C6 C5 H5B 109.5
C4 C5 H5B 109.5
H5A C5 H5B 108.1
N1 C6 N3 111.16(19)
N1 C6 C5 125.1(2)
N3 C6 C5 123.6(2)
O1 C7 N2 129.0(2)
O1 C7 N3 128.1(2)
N2 C7 N3 102.89(18)
N4 C8 C9 119.9(2)
N4 C8 H8 120.1
C9 C8 H8 120.1
N5 C9 C10 123.3(2)
N5 C9 C8 113.3(2)
C10 C9 C8 123.5(2)
C11 C10 C9 118.2(2)
C11 C10 H10 120.9
C9 C10 H10 120.9
C12 C11 C10 119.0(2)
C12 C11 H11 120.5
C10 C11 H11 120.5
C13 C12 C11 118.8(2)
C13 C12 H12 120.6
C11 C12 H12 120.6
N5 C13 C12 123.7(2)
N5 C13 H13 118.1
C12 C13 H13 118.1
C6 N1 N2 104.55(18)
C7 N2 N1 113.41(18)
C7 N2 H6 123.3
N1 N2 H6 123.3
N4 N3 C6 121.16(18)
N4 N3 C7 130.87(18)
C6 N3 C7 107.96(18)
C8 N4 N3 117.27(19)
C13 N5 C9 117.0(2)
C1 S1 C4 92.36(13)

loop_
_geom_bond_atom_site_label_1
_geom_bond_atom_site_label_2
_geom_bond_distance
_geom_bond_publ_flag
C1 C2 1.348(4) ?
C1 S1 1.701(3) y
C1 H1 0.9300 ?
C2 C3 1.444(3) ?
C2 H2 0.9300 ?
C3 C4 1.407(3) ?
C3 H3 0.9300 ?
C4 C5 1.507(3) ?
C4 S1 1.712(2) y
C5 C6 1.484(3) ?
C5 H5A 0.9700 ?
C5 H5B 0.9700 ?
C6 N1 1.290(3) y
C6 N3 1.384(3) y
C7 O1 1.239(3) y
C7 N2 1.341(3) y
C7 N3 1.393(3) y
C8 N4 1.278(3) ?
C8 C9 1.466(3) ?
C8 H8 0.9300 ?
C9 N5 1.349(3) ?
C9 C10 1.386(3) ?
C10 C11 1.385(3) ?
C10 H10 0.9300 ?
C11 C12 1.379(4) ?
C11 H11 0.9300 ?
C12 C13 1.376(4) ?
C12 H12 0.9300 ?
C13 N5 1.331(3) ?
C13 H13 0.9300 ?
N1 N2 1.389(3) y
N2 H6 0.8600 ?
N3 N4 1.384(3) ?

loop_
_geom_hbond_atom_site_label_D
_geom_hbond_atom_site_label_H
_geom_hbond_atom_site_label_A
_geom_hbond_site_symmetry_A
_geom_hbond_distance_DH
_geom_hbond_distance_HA
_geom_hbond_distance_DA
_geom_hbond_angle_DHA
_geom_hbond_publ_flag
N2 H6 O1 3_557 0.86 1.95 2.777(2) 160.6 yes

loop_
_geom_torsion_atom_site_label_1
_geom_torsion_atom_site_label_2
_geom_torsion_atom_site_label_3
_geom_torsion_atom_site_label_4
_geom_torsion
S1 C1 C2 C3 -0.1(3)
C1 C2 C3 C4 0.1(3)
C2 C3 C4 C5 175.9(2)
C2 C3 C4 S1 -0.1(2)
C3 C4 C5 C6 -97.1(3)
S1 C4 C5 C6 78.6(2)
C4 C5 C6 N1 -88.2(3)
C4 C5 C6 N3 86.5(3)
N4 C8 C9 N5 179.39(19)
N4 C8 C9 C10 0.0(3)
N5 C9 C10 C11 -0.2(3)
C8 C9 C10 C11 179.1(2)
C9 C10 C11 C12 0.2(3)
C10 C11 C12 C13 -0.5(3)
C11 C12 C13 N5 0.8(4)
N3 C6 N1 N2 0.8(2)
C5 C6 N1 N2 176.06(19)
O1 C7 N2 N1 -177.8(2)
N3 C7 N2 N1 1.8(2)
C6 N1 N2 C7 -1.7(2)
N1 C6 N3 N4 -178.51(18)
C5 C6 N3 N4 6.1(3)
N1 C6 N3 C7 0.3(2)
C5 C6 N3 C7 -175.08(19)
O1 C7 N3 N4 -3.0(4)
N2 C7 N3 N4 177.40(19)
O1 C7 N3 C6 178.4(2)
N2 C7 N3 C6 -1.2(2)
C9 C8 N4 N3 -179.68(18)
C6 N3 N4 C8 -176.92(19)
C7 N3 N4 C8 4.6(3)
C12 C13 N5 C9 -0.7(3)
C10 C9 N5 C13 0.4(3)
C8 C9 N5 C13 -178.98(19)
C2 C1 S1 C4 0.0(2)
C3 C4 S1 C1 0.02(18)
C5 C4 S1 C1 -176.32(19)

loop_
_cod_related_entry_id
_cod_related_entry_database
_cod_related_entry_code
1 ChemSpider 21179185
